data_7101918
loop_
_publ_author_name
'Zlatogorsky, Sergey'
'Ellis, David'
'Rosair, Georgina M'
'Welch, Alan J'

_publ_section_title
;
 Unexpectedly facile isomerisation of [7,10-Ph2-7,10-nido-C2B10H10]2-
 to [7,9-Ph2-7,9-nido-C2B10H10]2-.
;
_journal_issue 21
_journal_name_full 'Chemical communications (Cambridge, England)'
_journal_page_first 2178
_journal_page_last 2180
_journal_paper_doi 10.1039/b618556h
_journal_year 2007
_chemical_formula_sum 'C19 H25 B10 Co'
_chemical_formula_weight 420.42
_chemical_name_systematic
;

?

;
_space_group_IT_number 14
_symmetry_cell_setting monoclinic
_symmetry_space_group_name_Hall '-P 2yn'
_symmetry_space_group_name_H-M 'P 1 21/n 1'
_atom_sites_solution_hydrogens geom
_atom_sites_solution_primary direct
_atom_sites_solution_secondary difmap
_audit_creation_method SHELXL-97
_cell_angle_alpha 90.00
_cell_angle_beta 96.559(7)
_cell_angle_gamma 90.00
_cell_formula_units_Z 4
_cell_length_a 7.9865(15)
_cell_length_b 16.119(3)
_cell_length_c 15.593(2)
_cell_measurement_reflns_used 571
_cell_measurement_temperature 100(2)
_cell_measurement_theta_max 20.87
_cell_measurement_theta_min 2.5185
_cell_volume 1994.3(6)
_computing_cell_refinement 'Bruker SMART'
_computing_data_collection 'Bruker SMART'
_computing_data_reduction 'Bruker SAINT'
_computing_molecular_graphics 'Bruker SHELXTL'
_computing_publication_material 'Bruker SHELXTL'
_computing_structure_refinement 'SHELXL-97 (Sheldrick, 1997)'
_computing_structure_solution 'SHELXS-97 (Sheldrick, 1997)'
_diffrn_ambient_temperature 100(2)
_diffrn_measured_fraction_theta_full 0.994
_diffrn_measured_fraction_theta_max 0.994
_diffrn_measurement_device_type 'CCD area detector'
_diffrn_measurement_method 'phi and omega scans'
_diffrn_radiation_monochromator graphite
_diffrn_radiation_source 'fine-focus sealed tube'
_diffrn_radiation_type MoK\a
_diffrn_radiation_wavelength 0.71073
_diffrn_reflns_av_R_equivalents 0.1012
_diffrn_reflns_av_sigmaI/netI 0.0646
_diffrn_reflns_limit_h_max 8
_diffrn_reflns_limit_h_min -8
_diffrn_reflns_limit_k_max 17
_diffrn_reflns_limit_k_min -17
_diffrn_reflns_limit_l_max 17
_diffrn_reflns_limit_l_min -17
_diffrn_reflns_number 22792
_diffrn_reflns_theta_full 23.37
_diffrn_reflns_theta_max 23.37
_diffrn_reflns_theta_min 1.82
_exptl_absorpt_coefficient_mu 0.865
_exptl_absorpt_correction_T_max 0.901
_exptl_absorpt_correction_T_min 0.767
_exptl_absorpt_correction_type multi-scan
_exptl_absorpt_process_details 'SADABS (Bruker, 2002)'
_exptl_crystal_colour red
_exptl_crystal_density_diffrn 1.400
_exptl_crystal_density_method 'not measured'
_exptl_crystal_description block
_exptl_crystal_F_000 864
_exptl_crystal_size_max 0.28
_exptl_crystal_size_mid 0.20
_exptl_crystal_size_min 0.12
_refine_diff_density_max 0.267
_refine_diff_density_min -0.289
_refine_diff_density_rms 0.063
_refine_ls_extinction_method none
_refine_ls_goodness_of_fit_ref 1.037
_refine_ls_hydrogen_treatment mixed
_refine_ls_matrix_type full
_refine_ls_number_parameters 301
_refine_ls_number_reflns 2878
_refine_ls_number_restraints 0
_refine_ls_restrained_S_all 1.037
_refine_ls_R_factor_all 0.0719
_refine_ls_R_factor_gt 0.0388
_refine_ls_shift/su_max 0.000
_refine_ls_shift/su_mean 0.000
_refine_ls_structure_factor_coef Fsqd
_refine_ls_weighting_details 'calc w=1/[\s^2^(Fo^2^)+(0.0208P)^2^+1.6307P] where P=(Fo^2^+2Fc^2^)/3'
_refine_ls_weighting_scheme calc
_refine_ls_wR_factor_gt 0.0684
_refine_ls_wR_factor_ref 0.0787
_reflns_number_gt 2063
_reflns_number_total 2878
_reflns_threshold_expression >2sigma(I)
_cod_data_source_file b618556h.txt
_cod_data_source_block 3x81151
_cod_depositor_comments
;
The following automatic conversions were performed:
'_symmetry_cell_setting' value 'Monoclinic' changed to 'monoclinic'
according to '/home/saulius/struct/CIF-dictionaries/cif_core.dic'
dictionary named 'cif_core.dic' version 2.4.1 from 2010-06-29.

Automatic conversion script
Id: cif_fix_enum 1527 2010-12-29 10:47:43Z saulius 
;
_cod_original_sg_symbol_H-M P2(1)/n
_cod_database_code 7101918

loop_
_symmetry_equiv_pos_as_xyz
'x, y, z'
'-x+1/2, y+1/2, -z+1/2'
'-x, -y, -z'
'x-1/2, -y-1/2, z-1/2'

loop_
_atom_site_label
_atom_site_type_symbol
_atom_site_fract_x
_atom_site_fract_y
_atom_site_fract_z
_atom_site_U_iso_or_equiv
_atom_site_adp_type
_atom_site_occupancy
_atom_site_symmetry_multiplicity
_atom_site_calc_flag
_atom_site_refinement_flags
Co4 Co 0.21954(6) 0.72593(3) 0.84682(3) 0.02024(16) Uani 1 1 d .
C1 C 0.2936(4) 0.8467(2) 0.8600(2) 0.0190(8) Uani 1 1 d .
B2 B 0.4556(5) 0.7965(2) 0.8560(3) 0.0197(10) Uani 1 1 d .
H2C H 0.559(4) 0.8038(17) 0.9098(19) 0.024 Uiso 1 1 d .
B3 B 0.1433(5) 0.8457(3) 0.7874(2) 0.0217(10) Uani 1 1 d .
H3C H 0.036(4) 0.8789(19) 0.8001(19) 0.026 Uiso 1 1 d .
B5 B 0.3794(5) 0.8799(3) 0.7658(3) 0.0224(10) Uani 1 1 d .
H5C H 0.420(4) 0.942(2) 0.7739(19) 0.027 Uiso 1 1 d .
C6 C 0.4559(4) 0.7081(2) 0.7908(2) 0.0186(8) Uani 1 1 d .
B7 B 0.1146(5) 0.7577(3) 0.7155(2) 0.0235(10) Uani 1 1 d .
H7C H -0.017(4) 0.7395(18) 0.6992(19) 0.028 Uiso 1 1 d .
B8 B 0.2020(5) 0.8494(3) 0.6801(3) 0.0265(11) Uani 1 1 d .
H8C H 0.136(4) 0.8965(19) 0.641(2) 0.032 Uiso 1 1 d .
B9 B 0.5442(5) 0.7962(2) 0.7555(2) 0.0210(10) Uani 1 1 d .
H9C H 0.678(4) 0.8052(18) 0.7629(18) 0.025 Uiso 1 1 d .
B10 B 0.2780(5) 0.6812(3) 0.7256(3) 0.0231(10) Uani 1 1 d .
H10C H 0.253(4) 0.615(2) 0.7178(19) 0.028 Uiso 1 1 d .
B11 B 0.4109(5) 0.8299(3) 0.6654(3) 0.0239(10) Uani 1 1 d .
H11C H 0.474(4) 0.8666(19) 0.6207(19) 0.029 Uiso 1 1 d .
B12 B 0.4583(5) 0.7238(3) 0.6826(2) 0.0241(10) Uani 1 1 d .
H12C H 0.547(4) 0.6869(18) 0.6481(19) 0.029 Uiso 1 1 d .
B13 B 0.2536(5) 0.7533(3) 0.6385(3) 0.0270(11) Uani 1 1 d .
H13C H 0.212(4) 0.7342(19) 0.571(2) 0.032 Uiso 1 1 d .
C11 C 0.2874(4) 0.9045(2) 0.9349(2) 0.0211(9) Uani 1 1 d .
C12 C 0.3607(4) 0.8847(2) 1.0182(2) 0.0251(9) Uani 1 1 d .
H12 H 0.4159 0.8328 1.0284 0.030 Uiso 1 1 calc R
C13 C 0.3536(4) 0.9398(2) 1.0859(2) 0.0260(9) Uani 1 1 d .
H13 H 0.4037 0.9254 1.1422 0.031 Uiso 1 1 calc R
C14 C 0.2739(4) 1.0157(2) 1.0720(2) 0.0279(9) Uani 1 1 d .
H14 H 0.2680 1.0531 1.1186 0.034 Uiso 1 1 calc R
C15 C 0.2031(4) 1.0367(2) 0.9900(2) 0.0263(9) Uani 1 1 d .
H15 H 0.1506 1.0892 0.9797 0.032 Uiso 1 1 calc R
C16 C 0.2086(4) 0.9811(2) 0.9228(2) 0.0253(9) Uani 1 1 d .
H16 H 0.1571 0.9957 0.8669 0.030 Uiso 1 1 calc R
C41 C 0.0511(5) 0.6320(2) 0.8521(2) 0.0344(10) Uani 1 1 d .
H41 H -0.0011 0.6019 0.8039 0.041 Uiso 1 1 calc R
C42 C 0.2036(5) 0.6118(2) 0.9021(2) 0.0305(10) Uani 1 1 d .
H42 H 0.2732 0.5657 0.8926 0.037 Uiso 1 1 calc R
C43 C 0.2363(5) 0.6706(2) 0.9681(2) 0.0285(9) Uani 1 1 d .
H43 H 0.3305 0.6712 1.0112 0.034 Uiso 1 1 calc R
C44 C 0.1040(4) 0.7284(2) 0.9587(2) 0.0297(9) Uani 1 1 d .
H44 H 0.0932 0.7751 0.9948 0.036 Uiso 1 1 calc R
C45 C -0.0100(5) 0.7055(2) 0.8870(2) 0.0340(10) Uani 1 1 d .
H45 H -0.1101 0.7343 0.8659 0.041 Uiso 1 1 calc R
C61 C 0.5652(4) 0.6375(2) 0.8291(2) 0.0197(8) Uani 1 1 d .
C62 C 0.6239(4) 0.6337(2) 0.9168(2) 0.0214(9) Uani 1 1 d .
H62 H 0.5972 0.6775 0.9537 0.026 Uiso 1 1 calc R
C63 C 0.7203(4) 0.5676(2) 0.9514(2) 0.0254(9) Uani 1 1 d .
H63 H 0.7595 0.5666 1.0113 0.030 Uiso 1 1 calc R
C64 C 0.7590(4) 0.5033(2) 0.8990(2) 0.0253(9) Uani 1 1 d .
H64 H 0.8255 0.4580 0.9224 0.030 Uiso 1 1 calc R
C65 C 0.7010(4) 0.5050(2) 0.8128(2) 0.0244(9) Uani 1 1 d .
H65 H 0.7271 0.4606 0.7765 0.029 Uiso 1 1 calc R
C66 C 0.6049(4) 0.5707(2) 0.7782(2) 0.0237(9) Uani 1 1 d .
H66 H 0.5649 0.5705 0.7185 0.028 Uiso 1 1 calc R

loop_
_atom_site_aniso_label
_atom_site_aniso_U_11
_atom_site_aniso_U_22
_atom_site_aniso_U_33
_atom_site_aniso_U_23
_atom_site_aniso_U_13
_atom_site_aniso_U_12
Co4 0.0205(3) 0.0228(3) 0.0176(3) 0.0017(2) 0.00268(19) -0.0041(3)
C1 0.022(2) 0.019(2) 0.0162(19) 0.0033(16) 0.0006(16) -0.0015(16)
B2 0.031(3) 0.011(2) 0.018(2) -0.0004(17) 0.003(2) -0.0050(18)
B3 0.022(3) 0.027(3) 0.016(2) 0.0065(19) 0.0015(19) 0.003(2)
B5 0.023(3) 0.023(3) 0.021(2) 0.008(2) 0.003(2) 0.000(2)
C6 0.019(2) 0.022(2) 0.0150(18) -0.0006(15) 0.0019(15) -0.0035(16)
B7 0.020(2) 0.028(3) 0.021(2) -0.0037(19) -0.0046(18) -0.004(2)
B8 0.025(3) 0.036(3) 0.017(2) 0.005(2) -0.001(2) 0.002(2)
B9 0.021(2) 0.022(3) 0.021(2) 0.0043(18) 0.0041(19) -0.0025(19)
B10 0.022(2) 0.025(3) 0.022(2) 0.000(2) 0.0020(19) -0.009(2)
B11 0.022(2) 0.031(3) 0.019(2) 0.002(2) 0.003(2) -0.002(2)
B12 0.021(2) 0.032(3) 0.020(2) -0.002(2) 0.0050(18) -0.002(2)
B13 0.032(3) 0.034(3) 0.014(2) 0.0017(19) -0.002(2) -0.003(2)
C11 0.019(2) 0.021(2) 0.023(2) 0.0022(17) 0.0011(17) -0.0002(17)
C12 0.028(2) 0.024(2) 0.022(2) 0.0030(18) 0.0016(17) 0.0045(18)
C13 0.031(2) 0.030(2) 0.017(2) -0.0032(18) 0.0029(17) -0.0008(19)
C14 0.033(2) 0.023(2) 0.029(2) -0.0061(18) 0.0081(19) -0.0030(19)
C15 0.028(2) 0.020(2) 0.032(2) -0.0002(18) 0.0057(18) 0.0059(17)
C16 0.024(2) 0.025(2) 0.026(2) 0.0036(18) 0.0019(17) -0.0011(18)
C41 0.032(3) 0.042(3) 0.029(2) 0.000(2) 0.006(2) -0.018(2)
C42 0.038(3) 0.024(2) 0.032(2) 0.0078(19) 0.012(2) -0.0048(19)
C43 0.030(2) 0.036(3) 0.021(2) 0.0085(19) 0.0039(18) -0.006(2)
C44 0.034(2) 0.032(2) 0.027(2) 0.004(2) 0.0179(18) -0.004(2)
C45 0.021(2) 0.050(3) 0.033(2) 0.009(2) 0.0086(19) -0.006(2)
C61 0.016(2) 0.022(2) 0.020(2) -0.0020(17) 0.0016(16) -0.0041(16)
C62 0.021(2) 0.017(2) 0.026(2) -0.0004(17) 0.0044(17) -0.0017(16)
C63 0.031(2) 0.025(2) 0.020(2) 0.0009(18) 0.0035(18) -0.0032(19)
C64 0.029(2) 0.018(2) 0.030(2) 0.0048(18) 0.0064(18) 0.0006(18)
C65 0.023(2) 0.019(2) 0.032(2) -0.0058(18) 0.0060(18) -0.0029(18)
C66 0.024(2) 0.024(2) 0.023(2) -0.0030(18) 0.0004(17) -0.0035(18)

loop_
_atom_type_symbol
_atom_type_description
_atom_type_scat_dispersion_real
_atom_type_scat_dispersion_imag
_atom_type_scat_source
C C 0.0033 0.0016 'International Tables Vol C Tables 4.2.6.8 and 6.1.1.4'
H H 0.0000 0.0000 'International Tables Vol C Tables 4.2.6.8 and 6.1.1.4'
B B 0.0013 0.0007 'International Tables Vol C Tables 4.2.6.8 and 6.1.1.4'
Co Co 0.3494 0.9721 'International Tables Vol C Tables 4.2.6.8 and 6.1.1.4'

loop_
_geom_angle_atom_site_label_1
_geom_angle_atom_site_label_2
_geom_angle_atom_site_label_3
_geom_angle
C45 Co4 C41 40.71(14)
C45 Co4 C1 112.67(15)
C41 Co4 C1 153.23(15)
C45 Co4 C42 67.78(15)
C41 Co4 C42 40.40(14)
C1 Co4 C42 148.17(14)
C45 Co4 C44 40.21(14)
C41 Co4 C44 67.56(15)
C1 Co4 C44 92.83(14)
C42 Co4 C44 66.75(15)
C45 Co4 C43 67.47(14)
C41 Co4 C43 67.55(14)
C1 Co4 C43 109.28(14)
C42 Co4 C43 39.74(14)
C44 Co4 C43 39.56(13)
C45 Co4 B10 121.17(16)
C41 Co4 B10 89.85(16)
C1 Co4 B10 108.83(15)
C42 Co4 B10 95.76(16)
C44 Co4 B10 157.39(16)
C43 Co4 B10 131.70(16)
C45 Co4 B7 93.67(15)
C41 Co4 B7 91.60(15)
C1 Co4 B7 86.92(14)
C42 Co4 B7 124.85(15)
C44 Co4 B7 128.86(15)
C43 Co4 B7 158.55(15)
B10 Co4 B7 49.06(16)
C45 Co4 C6 162.29(14)
C41 Co4 C6 121.59(14)
C1 Co4 C6 84.93(13)
C42 Co4 C6 98.55(14)
C44 Co4 C6 145.99(13)
C43 Co4 C6 109.74(13)
B10 Co4 C6 46.59(14)
B7 Co4 C6 84.98(14)
C45 Co4 B2 149.72(15)
C41 Co4 B2 162.12(15)
C1 Co4 B2 42.29(13)
C42 Co4 B2 122.32(15)
C44 Co4 B2 113.48(15)
C43 Co4 B2 101.38(15)
B10 Co4 B2 87.68(16)
B7 Co4 B2 100.07(15)
C6 Co4 B2 47.11(13)
C45 Co4 B3 93.22(16)
C41 Co4 B3 121.24(16)
C1 Co4 B3 42.81(14)
C42 Co4 B3 160.42(16)
C44 Co4 B3 102.17(16)
C43 Co4 B3 138.23(15)
B10 Co4 B3 90.06(16)
B7 Co4 B3 48.70(15)
C6 Co4 B3 99.02(14)
B2 Co4 B3 76.49(15)
C11 C1 B2 117.5(3)
C11 C1 B3 118.9(3)
B2 C1 B3 123.4(3)
C11 C1 B5 120.6(3)
B2 C1 B5 73.6(2)
B3 C1 B5 74.9(2)
C11 C1 Co4 129.5(2)
B2 C1 Co4 74.24(19)
B3 C1 Co4 74.1(2)
B5 C1 Co4 109.9(2)
C1 B2 C6 120.7(3)
C1 B2 B9 117.1(3)
C6 B2 B9 57.5(2)
C1 B2 B5 58.7(2)
C6 B2 B5 99.2(2)
B9 B2 B5 60.2(2)
C1 B2 Co4 63.47(19)
C6 B2 Co4 66.30(16)
B9 B2 Co4 111.3(2)
B5 B2 Co4 96.5(2)
C1 B2 H2C 118.0(15)
C6 B2 H2C 118.3(15)
B9 B2 H2C 109.1(16)
B5 B2 H2C 127.0(15)
Co4 B2 H2C 131.4(15)
C1 B3 B8 114.7(3)
C1 B3 B7 119.6(3)
B8 B3 B7 58.3(2)
C1 B3 B5 57.5(2)
B8 B3 B5 59.2(2)
B7 B3 B5 99.5(3)
C1 B3 Co4 63.14(18)
B8 B3 Co4 109.5(3)
B7 B3 Co4 65.26(18)
B5 B3 Co4 95.2(2)
C1 B3 H3C 115.8(17)
B8 B3 H3C 117.8(17)
B7 B3 H3C 118.1(17)
B5 B3 H3C 133.3(17)
Co4 B3 H3C 124.3(17)
C1 B5 B11 133.6(3)
C1 B5 B8 100.2(3)
B11 B5 B8 56.0(2)
C1 B5 B9 101.1(3)
B11 B5 B9 56.2(2)
B8 B5 B9 103.0(3)
C1 B5 B2 47.67(18)
B11 B5 B2 104.5(3)
B8 B5 B2 117.8(3)
B9 B5 B2 54.8(2)
C1 B5 B3 47.64(18)
B11 B5 B3 104.3(3)
B8 B5 B3 54.1(2)
B9 B5 B3 119.1(3)
B2 B5 B3 85.1(2)
C1 B5 H5C 109.4(17)
B11 B5 H5C 117.0(17)
B8 B5 H5C 121.6(17)
B9 B5 H5C 118.3(17)
B2 B5 H5C 119.4(17)
B3 B5 H5C 121.2(17)
C61 C6 B9 120.8(3)
C61 C6 B10 116.5(3)
B9 C6 B10 111.5(3)
C61 C6 B12 115.4(3)
B9 C6 B12 60.4(2)
B10 C6 B12 63.4(2)
C61 C6 B2 114.9(3)
B9 C6 B2 62.5(2)
B10 C6 B2 119.8(3)
B12 C6 B2 117.0(3)
C61 C6 Co4 115.2(2)
B9 C6 Co4 115.3(2)
B10 C6 Co4 64.75(18)
B12 C6 Co4 118.9(2)
B2 C6 Co4 66.59(18)
B13 B7 B8 60.3(2)
B13 B7 B10 60.8(2)
B8 B7 B10 107.2(3)
B13 B7 B3 114.7(3)
B8 B7 B3 60.4(2)
B10 B7 B3 116.5(3)
B13 B7 Co4 115.7(2)
B8 B7 Co4 111.7(2)
B10 B7 Co4 63.74(17)
B3 B7 Co4 66.04(17)
B13 B7 H7C 120.3(16)
B8 B7 H7C 124.1(16)
B10 B7 H7C 120.5(16)
B3 B7 H7C 113.9(16)
Co4 B7 H7C 114.3(16)
B11 B8 B13 61.3(2)
B11 B8 B7 108.2(3)
B13 B8 B7 59.2(2)
B11 B8 B3 118.3(3)
B13 B8 B3 114.6(3)
B7 B8 B3 61.4(2)
B11 B8 B5 59.2(2)
B13 B8 B5 107.6(3)
B7 B8 B5 106.8(3)
B3 B8 B5 66.7(2)
B11 B8 H8C 117.8(17)
B13 B8 H8C 122.3(17)
B7 B8 H8C 126.1(17)
B3 B8 H8C 113.3(17)
B5 B8 H8C 119.8(17)
C6 B9 B12 59.9(2)
C6 B9 B11 106.4(3)
B12 B9 B11 61.3(2)
C6 B9 B2 60.0(2)
B12 B9 B2 114.4(3)
B11 B9 B2 115.9(3)
C6 B9 B5 104.3(3)
B12 B9 B5 108.1(3)
B11 B9 B5 59.0(2)
B2 B9 B5 65.0(2)
C6 B9 H9C 121.5(16)
B12 B9 H9C 118.8(16)
B11 B9 H9C 123.5(16)
B2 B9 H9C 113.2(16)
B5 B9 H9C 125.8(16)
C6 B10 B13 107.4(3)
C6 B10 B7 115.3(3)
B13 B10 B7 57.9(2)
C6 B10 B12 58.4(2)
B13 B10 B12 59.2(2)
B7 B10 B12 108.2(3)
C6 B10 Co4 68.66(18)
B13 B10 Co4 116.2(3)
B7 B10 Co4 67.20(19)
B12 B10 Co4 118.1(3)
C6 B10 H10C 116.6(16)
B13 B10 H10C 123.4(16)
B7 B10 H10C 122.7(17)
B12 B10 H10C 118.7(17)
Co4 B10 H10C 112.0(16)
B8 B11 B9 117.1(3)
B8 B11 B12 110.3(3)
B9 B11 B12 58.5(2)
B8 B11 B13 59.6(2)
B9 B11 B13 108.8(3)
B12 B11 B13 59.8(2)
B8 B11 B5 64.8(2)
B9 B11 B5 64.8(2)
B12 B11 B5 110.5(3)
B13 B11 B5 110.5(3)
B8 B11 H11C 120.8(17)
B9 B11 H11C 113.6(16)
B12 B11 H11C 121.2(17)
B13 B11 H11C 126.7(16)
B5 B11 H11C 115.9(16)
C6 B12 B9 59.7(2)
C6 B12 B13 108.1(3)
B9 B12 B13 110.9(3)
C6 B12 B11 105.5(3)
B9 B12 B11 60.3(2)
B13 B12 B11 60.5(2)
C6 B12 B10 58.3(2)
B9 B12 B10 106.9(3)
B13 B12 B10 60.0(2)
B11 B12 B10 105.1(3)
C6 B12 H12C 118.7(16)
B9 B12 H12C 117.3(16)
B13 B12 H12C 124.6(16)
B11 B12 H12C 125.7(16)
B10 B12 H12C 124.0(16)
B7 B13 B8 60.5(2)
B7 B13 B12 112.4(3)
B8 B13 B12 110.0(3)
B7 B13 B11 107.5(3)
B8 B13 B11 59.1(2)
B12 B13 B11 59.8(2)
B7 B13 B10 61.3(2)
B8 B13 B10 107.8(3)
B12 B13 B10 60.7(2)
B11 B13 B10 105.1(3)
B7 B13 H13C 121.4(16)
B8 B13 H13C 122.7(16)
B12 B13 H13C 117.4(16)
B11 B13 H13C 123.1(16)
B10 B13 H13C 122.4(17)
C16 C11 C12 117.7(3)
C16 C11 C1 120.0(3)
C12 C11 C1 122.3(3)
C13 C12 C11 120.8(3)
C13 C12 H12 119.6
C11 C12 H12 119.6
C14 C13 C12 120.3(3)
C14 C13 H13 119.9
C12 C13 H13 119.9
C15 C14 C13 119.6(3)
C15 C14 H14 120.2
C13 C14 H14 120.2
C14 C15 C16 119.9(3)
C14 C15 H15 120.1
C16 C15 H15 120.1
C15 C16 C11 121.7(3)
C15 C16 H16 119.1
C11 C16 H16 119.1
C42 C41 C45 107.3(3)
C42 C41 Co4 70.1(2)
C45 C41 Co4 69.6(2)
C42 C41 H41 126.4
C45 C41 H41 126.4
Co4 C41 H41 125.5
C43 C42 C41 109.1(4)
C43 C42 Co4 71.7(2)
C41 C42 Co4 69.5(2)
C43 C42 H42 125.5
C41 C42 H42 125.5
Co4 C42 H42 125.0
C42 C43 C44 107.3(3)
C42 C43 Co4 68.6(2)
C44 C43 Co4 69.6(2)
C42 C43 H43 126.4
C44 C43 H43 126.4
Co4 C43 H43 127.0
C43 C44 C45 108.7(3)
C43 C44 Co4 70.8(2)
C45 C44 Co4 68.6(2)
C43 C44 H44 125.7
C45 C44 H44 125.7
Co4 C44 H44 126.5
C44 C45 C41 107.7(3)
C44 C45 Co4 71.2(2)
C41 C45 Co4 69.7(2)
C44 C45 H45 126.1
C41 C45 H45 126.1
Co4 C45 H45 124.5
C66 C61 C62 116.8(3)
C66 C61 C6 120.9(3)
C62 C61 C6 122.2(3)
C63 C62 C61 121.6(3)
C63 C62 H62 119.2
C61 C62 H62 119.2
C64 C63 C62 120.0(3)
C64 C63 H63 120.0
C62 C63 H63 120.0
C65 C64 C63 119.6(3)
C65 C64 H64 120.2
C63 C64 H64 120.2
C64 C65 C66 120.5(3)
C64 C65 H65 119.7
C66 C65 H65 119.7
C65 C66 C61 121.5(3)
C65 C66 H66 119.3
C61 C66 H66 119.3

loop_
_geom_bond_atom_site_label_1
_geom_bond_atom_site_label_2
_geom_bond_distance
Co4 C45 2.031(4)
Co4 C41 2.033(4)
Co4 C1 2.038(3)
Co4 C42 2.042(4)
Co4 C44 2.066(3)
Co4 C43 2.082(3)
Co4 B10 2.124(4)
Co4 B7 2.183(4)
Co4 C6 2.188(3)
Co4 B2 2.192(4)
Co4 B3 2.197(4)
C1 C11 1.500(4)
C1 B2 1.533(5)
C1 B3 1.553(5)
C1 B5 1.772(5)
B2 C6 1.750(5)
B2 B9 1.792(6)
B2 B5 1.989(5)
B2 H2C 1.11(3)
B3 B8 1.789(6)
B3 B7 1.806(6)
B3 B5 2.029(6)
B3 H3C 1.05(3)
B5 B11 1.803(6)
B5 B8 1.898(6)
B5 B9 1.903(6)
B5 H5C 1.06(3)
C6 C61 1.516(4)
C6 B9 1.704(5)
C6 B10 1.706(5)
C6 B12 1.708(5)
B7 B13 1.727(6)
B7 B8 1.750(6)
B7 B10 1.789(6)
B7 H7C 1.09(3)
B8 B11 1.739(6)
B8 B13 1.747(6)
B8 H8C 1.08(3)
B9 B12 1.716(6)
B9 B11 1.748(6)
B9 H9C 1.07(3)
B10 B13 1.781(6)
B10 B12 1.793(6)
B10 H10C 1.09(3)
B11 B12 1.766(6)
B11 B13 1.778(6)
B11 H11C 1.08(3)
B12 B13 1.766(6)
B12 H12C 1.11(3)
B13 H13C 1.11(3)
C11 C16 1.389(4)
C11 C12 1.398(4)
C12 C13 1.386(5)
C12 H12 0.9500
C13 C14 1.385(5)
C13 H13 0.9500
C14 C15 1.380(5)
C14 H14 0.9500
C15 C16 1.383(5)
C15 H15 0.9500
C16 H16 0.9500
C41 C42 1.407(5)
C41 C45 1.414(5)
C41 H41 0.9500
C42 C43 1.402(5)
C42 H42 0.9500
C43 C44 1.404(5)
C43 H43 0.9500
C44 C45 1.408(5)
C44 H44 0.9500
C45 H45 0.9500
C61 C66 1.394(4)
C61 C62 1.395(4)
C62 C63 1.388(5)
C62 H62 0.9500
C63 C64 1.378(5)
C63 H63 0.9500
C64 C65 1.371(4)
C64 H64 0.9500
C65 C66 1.382(5)
C65 H65 0.9500
C66 H66 0.9500
